data_2226532
loop_
_publ_author_name
'Selig, Roland'
'Schollmeyer, Dieter'
'Albrecht, Wolfgang'
'Laufer, Stefan'

_publ_section_title
;
 2-(Bicyclo[2.2.1]hept-5-en-2-yl)-1<i>H</i>-pyrrolo[2,3-<i>b</i>]pyridine
;
_journal_coeditor_code IM2211
_journal_issue 7
_journal_name_full 'Acta Crystallographica Section E'
_journal_page_first o1800
_journal_paper_doi 10.1107/S1600536810022087
_journal_volume 66
_journal_year 2010
_chemical_formula_iupac 'C14 H14 N2'
_chemical_formula_moiety 'C14 H14 N2'
_chemical_formula_sum 'C14 H14 N2'
_chemical_formula_weight 210.27
_chemical_name_systematic
;
2-(Bicyclo[2.2.1]hept-5-en-2-yl)-1<i>H</i>-pyrrolo[2,3-<i>b</i>]pyridine
;
_space_group_IT_number 14
_symmetry_cell_setting monoclinic
_symmetry_space_group_name_Hall '-P 2yn'
_symmetry_space_group_name_H-M 'P 1 21/n 1'
_atom_sites_solution_hydrogens geom
_atom_sites_solution_primary direct
_atom_sites_solution_secondary difmap
_audit_creation_method SHELXL-97
_cell_angle_alpha 90.00
_cell_angle_beta 96.408(8)
_cell_angle_gamma 90.00
_cell_formula_units_Z 4
_cell_length_a 7.7837(12)
_cell_length_b 8.9867(14)
_cell_length_c 15.973(3)
_cell_measurement_reflns_used 25
_cell_measurement_temperature 193(2)
_cell_measurement_theta_max 69
_cell_measurement_theta_min 65
_cell_volume 1110.3(3)
_computing_cell_refinement '<i>CAD-4 Software</i> (Enraf--Nonius, 1989)'
_computing_data_collection '<i>CAD-4 Software</i> (Enraf--Nonius, 1989)'
_computing_data_reduction 'CORINC (Dr\"ager & Gattow, 1971)'
_computing_molecular_graphics 'PLATON (Spek, 2009)'
_computing_publication_material 'PLATON (Spek, 2009)'
_computing_structure_refinement 'SHELXL97 (Sheldrick, 2008)'
_computing_structure_solution 'SIR97 (Altomare <i>et al.</i>,  1999)'
_diffrn_ambient_temperature 193(2)
_diffrn_measured_fraction_theta_full 1.000
_diffrn_measured_fraction_theta_max 1.000
_diffrn_measurement_device '\k-geometry diffractometer'
_diffrn_measurement_device_type 'Enraf--Nonius CAD-4'
_diffrn_measurement_method \w/2\q
_diffrn_radiation_monochromator graphite
_diffrn_radiation_type CuK\a
_diffrn_radiation_wavelength 1.54178
_diffrn_reflns_av_R_equivalents 0.0503
_diffrn_reflns_av_sigmaI/netI 0.0222
_diffrn_reflns_limit_h_max 0
_diffrn_reflns_limit_h_min -9
_diffrn_reflns_limit_k_max 0
_diffrn_reflns_limit_k_min -10
_diffrn_reflns_limit_l_max 19
_diffrn_reflns_limit_l_min -19
_diffrn_reflns_number 2274
_diffrn_reflns_theta_full 69.98
_diffrn_reflns_theta_max 69.98
_diffrn_reflns_theta_min 5.57
_diffrn_standards_decay_% 2
_diffrn_standards_interval_time 60
_diffrn_standards_number 3
_exptl_absorpt_coefficient_mu 0.581
_exptl_absorpt_correction_type none
_exptl_crystal_colour colourless
_exptl_crystal_density_diffrn 1.258
_exptl_crystal_density_method 'not measured'
_exptl_crystal_description block
_exptl_crystal_F_000 448
_exptl_crystal_size_max 0.40
_exptl_crystal_size_mid 0.30
_exptl_crystal_size_min 0.20
_refine_diff_density_max 0.471
_refine_diff_density_min -0.358
_refine_ls_extinction_method none
_refine_ls_goodness_of_fit_ref 1.089
_refine_ls_hydrogen_treatment constr
_refine_ls_matrix_type full
_refine_ls_number_parameters 145
_refine_ls_number_reflns 2113
_refine_ls_number_restraints 0
_refine_ls_restrained_S_all 1.089
_refine_ls_R_factor_all 0.0858
_refine_ls_R_factor_gt 0.0819
_refine_ls_shift/su_max 0.000
_refine_ls_shift/su_mean 0.000
_refine_ls_structure_factor_coef Fsqd
_refine_ls_weighting_details 'calc w=1/[\s^2^(Fo^2^)+(0.1178P)^2^+1.2641P] where P=(Fo^2^+2Fc^2^)/3'
_refine_ls_weighting_scheme calc
_refine_ls_wR_factor_obs 0.2237
_refine_ls_wR_factor_ref 0.2274
_reflns_number_gt 1940
_reflns_number_total 2113
_reflns_threshold_expression I>2\s(I)
_cod_data_source_file im2211.cif
_cod_data_source_block I
_cod_original_sg_symbol_H-M 'P 21/n'
_cod_database_code 2226532
_cod_database_fobs_code 2226532

loop_
_symmetry_equiv_pos_as_xyz
'x, y, z'
'-x+1/2, y+1/2, -z+1/2'
'-x, -y, -z'
'x-1/2, -y-1/2, z-1/2'

loop_
_atom_site_type_symbol
_atom_site_label
_atom_site_fract_x
_atom_site_fract_y
_atom_site_fract_z
_atom_site_U_iso_or_equiv
_atom_site_adp_type
_atom_site_calc_flag
_atom_site_refinement_flags
_atom_site_occupancy
_atom_site_disorder_assembly
_atom_site_disorder_group
N N1 0.8046(3) 0.5132(3) 0.41997(15) 0.0360(6) Uani d . 1 . .
H H1 0.8691 0.5799 0.4519 0.043 Uiso d R 1 . .
C C2 0.6512(3) 0.5373(3) 0.36871(17) 0.0362(6) Uani d . 1 . .
C C3 0.5981(3) 0.4080(3) 0.32996(18) 0.0399(7) Uani d . 1 . .
H H3 0.4964 0.3943 0.2920 0.048 Uiso calc R 1 . .
C C3A 0.7228(3) 0.2965(3) 0.35653(16) 0.0345(6) Uani d . 1 . .
C C4 0.7490(4) 0.1469(3) 0.33978(17) 0.0391(7) Uani d . 1 . .
H H4 0.6692 0.0929 0.3020 0.047 Uiso calc R 1 . .
C C5 0.8949(4) 0.0794(3) 0.37998(18) 0.0411(7) Uani d . 1 . .
H H5 0.9164 -0.0228 0.3700 0.049 Uiso calc R 1 . .
C C6 1.0105(3) 0.1604(3) 0.43497(18) 0.0387(7) Uani d . 1 . .
H H6 1.1092 0.1100 0.4615 0.046 Uiso calc R 1 . .
N N7 0.9921(3) 0.3044(3) 0.45291(14) 0.0355(6) Uani d . 1 . .
C C7A 0.8499(3) 0.3677(3) 0.41290(16) 0.0317(6) Uani d . 1 . .
C C8 0.3998(4) 0.7013(4) 0.3032(2) 0.0472(8) Uani d . 1 . .
H H8 0.3817 0.6311 0.2544 0.057 Uiso calc R 1 . .
C C9 0.5793(3) 0.6919(3) 0.35899(18) 0.0383(7) Uani d . 1 . .
H H9 0.6638 0.7548 0.3321 0.046 Uiso calc R 1 . .
C C10 0.5422(5) 0.7683(4) 0.4420(2) 0.0528(9) Uani d . 1 . .
H H10A 0.6201 0.8542 0.4552 0.063 Uiso calc R 1 . .
H H10B 0.5561 0.6974 0.4897 0.063 Uiso calc R 1 . .
C C11 0.3507(4) 0.8199(4) 0.4233(2) 0.0545(9) Uani d . 1 . .
H H11 0.2909 0.8473 0.4734 0.065 Uiso calc R 1 . .
C C12 0.3445(4) 0.9316(4) 0.3555(2) 0.0485(8) Uani d . 1 . .
H H12 0.3232 1.0350 0.3612 0.058 Uiso calc R 1 . .
C C13 0.3743(4) 0.8614(4) 0.2839(2) 0.0532(9) Uani d . 1 . .
H H13 0.3782 0.9068 0.2304 0.064 Uiso calc R 1 . .
C C14 0.2793(4) 0.6819(4) 0.3730(2) 0.0573(9) Uani d . 1 . .
H H14A 0.3002 0.5879 0.4049 0.069 Uiso calc R 1 . .
H H14B 0.1554 0.6913 0.3518 0.069 Uiso calc R 1 . .

loop_
_atom_site_aniso_label
_atom_site_aniso_U_11
_atom_site_aniso_U_22
_atom_site_aniso_U_33
_atom_site_aniso_U_12
_atom_site_aniso_U_13
_atom_site_aniso_U_23
N1 0.0236(10) 0.0376(12) 0.0445(12) 0.0054(9) -0.0063(9) -0.0044(10)
C2 0.0249(12) 0.0446(15) 0.0376(13) 0.0056(11) -0.0034(10) 0.0010(11)
C3 0.0298(13) 0.0458(16) 0.0417(14) 0.0002(11) -0.0058(11) -0.0010(12)
C3A 0.0302(13) 0.0406(14) 0.0325(12) -0.0005(11) 0.0024(10) -0.0005(11)
C4 0.0386(14) 0.0425(15) 0.0365(14) -0.0024(12) 0.0052(11) -0.0048(12)
C5 0.0428(15) 0.0378(15) 0.0440(15) 0.0057(12) 0.0109(12) -0.0055(12)
C6 0.0319(13) 0.0412(15) 0.0436(15) 0.0109(11) 0.0070(11) -0.0003(12)
N7 0.0236(10) 0.0402(12) 0.0422(12) 0.0070(9) 0.0013(9) -0.0024(10)
C7A 0.0246(12) 0.0362(13) 0.0342(13) 0.0042(10) 0.0028(10) 0.0004(10)
C8 0.0381(15) 0.0533(18) 0.0484(17) 0.0099(13) -0.0028(13) -0.0038(14)
C9 0.0264(13) 0.0452(16) 0.0424(14) 0.0059(11) 0.0006(11) 0.0011(12)
C10 0.0521(19) 0.059(2) 0.0451(16) 0.0176(15) -0.0032(14) -0.0003(15)
C11 0.0504(19) 0.064(2) 0.0525(18) 0.0156(16) 0.0187(15) 0.0002(16)
C12 0.0328(14) 0.0534(18) 0.0593(19) 0.0152(13) 0.0044(13) -0.0024(14)
C13 0.0432(17) 0.065(2) 0.0508(17) 0.0135(15) 0.0010(14) 0.0083(16)
C14 0.0337(16) 0.068(2) 0.072(2) -0.0002(15) 0.0140(15) -0.0068(18)

loop_
_atom_type_symbol
_atom_type_description
_atom_type_scat_dispersion_real
_atom_type_scat_dispersion_imag
_atom_type_scat_source
C C 0.0181 0.0091 'International Tables Vol C Tables 4.2.6.8 and 6.1.1.4'
H H 0.0000 0.0000 'International Tables Vol C Tables 4.2.6.8 and 6.1.1.4'
N N 0.0311 0.0180 'International Tables Vol C Tables 4.2.6.8 and 6.1.1.4'

loop_
_geom_angle_atom_site_label_1
_geom_angle_atom_site_label_2
_geom_angle_atom_site_label_3
_geom_angle_site_symmetry_1
_geom_angle_site_symmetry_3
_geom_angle
_geom_angle_publ_flag
C7A N1 C2 . . 108.4(2) ?
C7A N1 H1 . . 123.5 ?
C2 N1 H1 . . 128.1 ?
C3 C2 N1 . . 109.4(2) ?
C3 C2 C9 . . 130.9(2) ?
N1 C2 C9 . . 119.5(2) ?
C2 C3 C3A . . 107.6(2) ?
C2 C3 H3 . . 126.2 ?
C3A C3 H3 . . 126.2 ?
C4 C3A C7A . . 116.9(2) ?
C4 C3A C3 . . 137.0(3) ?
C7A C3A C3 . . 106.0(2) ?
C5 C4 C3A . . 117.8(3) ?
C5 C4 H4 . . 121.1 ?
C3A C4 H4 . . 121.1 ?
C4 C5 C6 . . 120.3(3) ?
C4 C5 H5 . . 119.9 ?
C6 C5 H5 . . 119.9 ?
N7 C6 C5 . . 124.4(3) ?
N7 C6 H6 . . 117.8 ?
C5 C6 H6 . . 117.8 ?
C6 N7 C7A . . 114.3(2) ?
N7 C7A N1 . . 125.1(2) ?
N7 C7A C3A . . 126.3(2) ?
N1 C7A C3A . . 108.6(2) ?
C13 C8 C14 . . 100.5(3) ?
C13 C8 C9 . . 105.1(3) ?
C14 C8 C9 . . 99.0(2) ?
C13 C8 H8 . . 116.5 ?
C14 C8 H8 . . 116.5 ?
C9 C8 H8 . . 116.5 ?
C2 C9 C10 . . 115.2(2) ?
C2 C9 C8 . . 114.0(2) ?
C10 C9 C8 . . 102.9(2) ?
C2 C9 H9 . . 108.2 ?
C10 C9 H9 . . 108.2 ?
C8 C9 H9 . . 108.2 ?
C9 C10 C11 . . 103.5(2) ?
C9 C10 H10A . . 111.1 ?
C11 C10 H10A . . 111.1 ?
C9 C10 H10B . . 111.1 ?
C11 C10 H10B . . 111.1 ?
H10A C10 H10B . . 109.0 ?
C12 C11 C14 . . 100.6(3) ?
C12 C11 C10 . . 107.2(3) ?
C14 C11 C10 . . 98.1(3) ?
C12 C11 H11 . . 116.1 ?
C14 C11 H11 . . 116.1 ?
C10 C11 H11 . . 116.1 ?
C13 C12 C11 . . 108.0(3) ?
C13 C12 H12 . . 126.0 ?
C11 C12 H12 . . 126.0 ?
C12 C13 C8 . . 108.1(3) ?
C12 C13 H13 . . 126.0 ?
C8 C13 H13 . . 126.0 ?
C8 C14 C11 . . 94.1(3) ?
C8 C14 H14A . . 112.9 ?
C11 C14 H14A . . 112.9 ?
C8 C14 H14B . . 112.9 ?
C11 C14 H14B . . 112.9 ?
H14A C14 H14B . . 110.3 ?

loop_
_geom_bond_atom_site_label_1
_geom_bond_atom_site_label_2
_geom_bond_site_symmetry_2
_geom_bond_distance
_geom_bond_publ_flag
N1 C7A . 1.362(3) ?
N1 C2 . 1.388(3) ?
N1 H1 . 0.9027 ?
C2 C3 . 1.359(4) ?
C2 C9 . 1.500(4) ?
C3 C3A . 1.426(4) ?
C3 H3 . 0.9500 ?
C3A C4 . 1.391(4) ?
C3A C7A . 1.414(4) ?
C4 C5 . 1.381(4) ?
C4 H4 . 0.9500 ?
C5 C6 . 1.391(4) ?
C5 H5 . 0.9500 ?
C6 N7 . 1.336(4) ?
C6 H6 . 0.9500 ?
N7 C7A . 1.342(3) ?
C8 C13 . 1.480(5) ?
C8 C14 . 1.546(5) ?
C8 C9 . 1.573(4) ?
C8 H8 . 1.0000 ?
C9 C10 . 1.548(4) ?
C9 H9 . 1.0000 ?
C10 C11 . 1.558(5) ?
C10 H10A . 0.9900 ?
C10 H10B . 0.9900 ?
C11 C12 . 1.473(5) ?
C11 C14 . 1.547(5) ?
C11 H11 . 1.0000 ?
C12 C13 . 1.349(5) ?
C12 H12 . 0.9500 ?
C13 H13 . 0.9500 ?
C14 H14A . 0.9900 ?
C14 H14B . 0.9900 ?

loop_
_geom_hbond_atom_site_label_D
_geom_hbond_atom_site_label_H
_geom_hbond_atom_site_label_A
_geom_hbond_site_symmetry_A
_geom_hbond_distance_DH
_geom_hbond_distance_HA
_geom_hbond_distance_DA
_geom_hbond_angle_DHA
N1 H1 N7 3_766 0.90 2.05 2.932(3) 166

loop_
_geom_torsion_atom_site_label_1
_geom_torsion_atom_site_label_2
_geom_torsion_atom_site_label_3
_geom_torsion_atom_site_label_4
_geom_torsion_site_symmetry_1
_geom_torsion_site_symmetry_2
_geom_torsion_site_symmetry_3
_geom_torsion_site_symmetry_4
_geom_torsion
_geom_torsion_publ_flag
C7A N1 C2 C3 . . . . 0.6(3) ?
C7A N1 C2 C9 . . . . -175.0(2) ?
N1 C2 C3 C3A . . . . -0.6(3) ?
C9 C2 C3 C3A . . . . 174.4(3) ?
C2 C3 C3A C4 . . . . -177.8(3) ?
C2 C3 C3A C7A . . . . 0.3(3) ?
C7A C3A C4 C5 . . . . 0.8(4) ?
C3 C3A C4 C5 . . . . 178.8(3) ?
C3A C4 C5 C6 . . . . -0.2(4) ?
C4 C5 C6 N7 . . . . -0.2(4) ?
C5 C6 N7 C7A . . . . -0.1(4) ?
C6 N7 C7A N1 . . . . -179.0(2) ?
C6 N7 C7A C3A . . . . 0.8(4) ?
C2 N1 C7A N7 . . . . 179.4(2) ?
C2 N1 C7A C3A . . . . -0.4(3) ?
C4 C3A C7A N7 . . . . -1.1(4) ?
C3 C3A C7A N7 . . . . -179.7(3) ?
C4 C3A C7A N1 . . . . 178.6(2) ?
C3 C3A C7A N1 . . . . 0.1(3) ?
C3 C2 C9 C10 . . . . 127.3(3) ?
N1 C2 C9 C10 . . . . -58.2(4) ?
C3 C2 C9 C8 . . . . 8.7(4) ?
N1 C2 C9 C8 . . . . -176.8(2) ?
C13 C8 C9 C2 . . . . -166.1(3) ?
C14 C8 C9 C2 . . . . 90.4(3) ?
C13 C8 C9 C10 . . . . 68.6(3) ?
C14 C8 C9 C10 . . . . -35.0(3) ?
C2 C9 C10 C11 . . . . -127.4(3) ?
C8 C9 C10 C11 . . . . -2.8(3) ?
C9 C10 C11 C12 . . . . -64.3(3) ?
C9 C10 C11 C14 . . . . 39.5(3) ?
C14 C11 C12 C13 . . . . -32.7(3) ?
C10 C11 C12 C13 . . . . 69.4(4) ?
C11 C12 C13 C8 . . . . 0.3(4) ?
C14 C8 C13 C12 . . . . 32.2(3) ?
C9 C8 C13 C12 . . . . -70.2(3) ?
C13 C8 C14 C11 . . . . -48.3(3) ?
C9 C8 C14 C11 . . . . 59.0(3) ?
C12 C11 C14 C8 . . . . 48.6(3) ?
C10 C11 C14 C8 . . . . -60.7(3) ?
